data_2100072
loop_
_publ_author_name
'Richard E. Marsh'

_publ_section_title
;
 Space group <i>P</i>1: an update
;
_journal_issue 3
_journal_name_full 'Acta Crystallographica Section B'
_journal_page_first 359
_journal_page_last 359
_journal_paper_doi 10.1107/S0108768105009651
_journal_volume 61
_journal_year 2005
_chemical_formula_moiety 'C18 H32 N11 O11 Pr'
_chemical_formula_sum 'C18 H32 N11 O11 Pr'
_space_group_crystal_system triclinic
_space_group_IT_number 2
_space_group_name_Hall '-P 1'
_space_group_name_H-M_alt 'P -1'
_symmetry_space_group_name_H-M 'P -1'
_audit_creation_method CRYM
_cell_angle_alpha 82.49
_cell_angle_beta 69.36
_cell_angle_gamma 83.35
_cell_formula_units_Z 2
_cell_length_a 10.1900
_cell_length_b 10.6310
_cell_length_c 14.0620
_cell_volume 1409.332
_cod_data_source_file bk0148.cif
_cod_data_source_block QIMRIN
_cod_depositor_comments
;
  Added moiety chemical formula and Z value from Marsh (2005) paper.
  The summary chemical formula is calculated from moiety formula using
  AdHocParser
  (svn://www.crystallography.net/cod-tools/trunk/Formulae/AdHocParser.yp,
  revision 1441.)

  Andrius Merkys
  2013-11-11
;
_cod_original_sg_symbol_H-M P-1
_cod_original_formula_sum 'not given'
_cod_database_code 2100072

loop_
_space_group_symop_id
_space_group_symop_operation_xyz
1 x,y,z
2 -x,-y,-z

loop_
_atom_site_label
_atom_site_fract_x
_atom_site_fract_y
_atom_site_fract_z
_atom_site_type_symbol
Pr1 0.30803 -0.18759 -0.24572 Pr
O1 0.15526 -0.22106 -0.07012 O
O2 0.08245 -0.03796 -0.21849 O
O3 0.38794 -0.41742 -0.18827 O
O4 0.47327 -0.26542 -0.14549 O
O5 0.12324 -0.33597 -0.23875 O
O6 0.31067 -0.34141 -0.37220 O
O7 -0.03456 0.01857 -0.32243 O
O8 0.55257 -0.46060 -0.11997 O
O9 0.54246 -0.23927 -0.36577 O
O10 0.14300 -0.46015 -0.35414 O
O11 0.16843 -0.09035 -0.37196 O
N1 0.31253 0.07634 0.00533 N
N2 0.13936 -0.20814 0.02342 N
N3 0.32985 -0.02307 -0.12543 N
N4 0.41702 0.07493 -0.15996 N
N5 0.07075 -0.03449 -0.30520 N
N6 0.47214 -0.38485 -0.15113 N
N7 0.58797 0.14562 -0.39538 N
N8 0.36332 0.12521 -0.35852 N
N9 0.66558 -0.19715 -0.39026 N
N10 0.43178 0.00587 -0.36081 N
N11 0.19267 -0.38098 -0.32369 N
C1 0.27173 -0.02332 -0.02526 C
C2 0.18422 -0.11258 0.04760 C
C3 0.40251 0.13534 -0.08174 C
C4 0.13217 -0.43703 0.06589 C
C5 0.06013 -0.31222 0.10130 C
C6 0.26678 0.11876 0.10869 C
C7 -0.08793 -0.29693 0.09689 C
C8 0.05866 -0.29858 0.20653 C
C9 0.45904 0.20821 -0.37882 C
C10 0.56811 0.01994 -0.38516 C
C11 0.71852 0.20481 -0.41131 C
C12 0.78985 -0.29604 -0.40756 C
C13 0.47049 0.25440 -0.08479 C
C14 0.68287 -0.07717 -0.40076 C
C15 0.43064 0.34832 -0.37868 C
C16 0.83735 -0.29987 -0.31928 C
C17 0.90227 -0.26157 -0.50753 C
C18 0.74059 -0.42423 -0.40749 C
H1 0.15850 -0.10133 0.11644 H
H2 0.22575 -0.44467 0.06710 H
H3 0.13545 -0.44212 -0.00213 H
H4 0.08133 -0.50424 0.10992 H
H5 0.24654 0.05433 0.15561 H
H6 0.19103 0.17240 0.12153 H
H7 0.33303 0.15689 0.11611 H
H8 -0.08438 -0.30990 0.02972 H
H9 -0.12825 -0.21293 0.11224 H
H10 -0.14426 -0.35802 0.14592 H
H11 0.15170 -0.31042 0.20839 H
H12 0.00261 -0.36068 0.25328 H
H13 0.02015 -0.21560 0.22496 H
H14 0.79386 0.15620 -0.44319 H
H15 0.72521 0.21826 -0.35265 H
H16 0.72164 0.27856 -0.44844 H
H20 0.77371 -0.05237 -0.41957 H
H21 0.34920 0.37628 -0.38816 H
H22 0.49922 0.38480 -0.42790 H
H23 0.42543 0.37393 -0.31958 H
H24 0.86992 -0.21918 -0.31854 H
H25 0.91229 -0.36483 -0.32482 H
H26 0.76078 -0.31828 -0.25723 H
H27 0.86694 -0.26330 -0.56182 H
H28 0.98196 -0.32158 -0.51613 H
H29 0.92936 -0.17779 -0.50846 H
H30 0.70486 -0.42183 -0.46192 H
H31 0.66827 -0.44508 -0.34407 H
H32 0.81738 -0.48748 -0.41653 H
